data_4302126
loop_
_publ_author_name
'Anthony G. M. Barrett'
'Ian J. Casely'
'Mark R. Crimmin'
'Michael S. Hill'
'Jennifer R. Lachs'
'Mary F. Mahon'
'Panayiotis A. Procopiou'

_publ_section_title
;
\b-Diketiminato Calcium and Magnesium Amides; Model Complexes for
Hydroamination Catalysis
;
_journal_name_full 'Inorganic Chemistry'
_journal_page_first 4445
_journal_page_last 4453
_journal_paper_doi 10.1021/ic900091x
_journal_volume 48
_journal_year 2009
_chemical_formula_sum 'C35.5 H53 Mg N3 O'
_chemical_formula_weight 562.12
_chemical_name_systematic
;
 ?
;
_space_group_IT_number 2
_symmetry_cell_setting triclinic
_symmetry_space_group_name_Hall '-P 1'
_symmetry_space_group_name_H-M 'P -1'
_atom_sites_solution_hydrogens geom
_atom_sites_solution_primary direct
_atom_sites_solution_secondary difmap
_audit_creation_method SHELXL-97
_cell_angle_alpha 104.638(1)
_cell_angle_beta 92.948(1)
_cell_angle_gamma 117.902(1)
_cell_formula_units_Z 4
_cell_length_a 13.6587(1)
_cell_length_b 13.6723(2)
_cell_length_c 21.4226(4)
_cell_measurement_reflns_used 39456
_cell_measurement_temperature 150(2)
_cell_measurement_theta_max 27.485
_cell_measurement_theta_min 2.910
_cell_volume 3352.72(9)
_computing_cell_refinement 'HKL Scalepack (Otwinowski & Minor 1997)'
_computing_data_collection 'Collect (Bruker AXS BV, 1997-2004)'
_computing_data_reduction 'Denzo & Scalepack (Otwinowski & Minor, 1997)'
_computing_molecular_graphics 'ORTEX (P.McArdle, 1995)'
_computing_publication_material 'SHELXL-97/2 (Sheldrick,1997)'
_computing_structure_refinement 'SHELXL-97 (Sheldrick, 1997)'
_computing_structure_solution 'SHELXS-97 (Sheldrick, 1990)'
_diffrn_ambient_temperature 150(2)
_diffrn_measured_fraction_theta_full 0.993
_diffrn_measured_fraction_theta_max 0.993
_diffrn_measurement_device_type '95mm CCD camera on \k-goniostat'
_diffrn_measurement_method CCD
_diffrn_radiation_monochromator graphite
_diffrn_radiation_source 'fine-focus sealed tube'
_diffrn_radiation_type MoK\a
_diffrn_radiation_wavelength 0.71073
_diffrn_reflns_av_R_equivalents 0.0731
_diffrn_reflns_av_sigmaI/netI 0.0721
_diffrn_reflns_limit_h_max 17
_diffrn_reflns_limit_h_min -17
_diffrn_reflns_limit_k_max 17
_diffrn_reflns_limit_k_min -17
_diffrn_reflns_limit_l_max 27
_diffrn_reflns_limit_l_min -27
_diffrn_reflns_number 61034
_diffrn_reflns_theta_full 27.48
_diffrn_reflns_theta_max 27.48
_diffrn_reflns_theta_min 3.77
_exptl_absorpt_coefficient_mu 0.083
_exptl_absorpt_correction_T_max 1.00
_exptl_absorpt_correction_T_min 0.88
_exptl_absorpt_correction_type multi-scan
_exptl_absorpt_process_details
;
 ?
;
_exptl_crystal_colour Colourless
_exptl_crystal_density_diffrn 1.114
_exptl_crystal_density_method 'not measured'
_exptl_crystal_description Block
_exptl_crystal_F_000 1228
_exptl_crystal_size_max 0.5
_exptl_crystal_size_mid 0.4
_exptl_crystal_size_min 0.3
_refine_diff_density_max 0.408
_refine_diff_density_min -0.341
_refine_diff_density_rms 0.052
_refine_ls_extinction_method none
_refine_ls_goodness_of_fit_ref 1.015
_refine_ls_hydrogen_treatment constr
_refine_ls_matrix_type full
_refine_ls_number_parameters 744
_refine_ls_number_reflns 15275
_refine_ls_number_restraints 8
_refine_ls_restrained_S_all 1.016
_refine_ls_R_factor_all 0.1222
_refine_ls_R_factor_gt 0.0671
_refine_ls_shift/su_max 0.002
_refine_ls_shift/su_mean 0.000
_refine_ls_structure_factor_coef Fsqd
_refine_ls_weighting_details 'calc w=1/[\s^2^(Fo^2^)+(0.0804P)^2^+2.2763P] where P=(Fo^2^+2Fc^2^)/3'
_refine_ls_weighting_scheme calc
_refine_ls_wR_factor_gt 0.1603
_refine_ls_wR_factor_ref 0.1912
_reflns_number_gt 9293
_reflns_number_total 15275
_reflns_threshold_expression >2sigma(I)
_cod_data_source_file ic900091x_si_001_3.cif
_cod_data_source_block k08msh23
_cod_depositor_comments
;
The following automatic conversions were performed:
'_symmetry_cell_setting' value 'Triclinic' changed to 'triclinic'
according to '/home/saulius/struct/CIF-dictionaries/cif_core.dic'
dictionary named 'cif_core.dic' version 2.4.1 from
2010-06-29.

'_exptl_absorpt_correction_type' value 'Multi-Scan' changed
to 'multi-scan' according to
'/home/saulius/struct/CIF-dictionaries/cif_core.dic' dictionary named
'cif_core.dic' version 2.4.1 from 2010-06-29.

Automatic conversion script
Id: cif_fix_enum 1527 2010-12-29 10:47:43Z saulius 
;
_cod_original_cell_volume 3352.72(8)
_cod_original_formula_sum 'C35.50 H53 Mg N3 O'
_cod_database_code 4302126

loop_
_symmetry_equiv_pos_as_xyz
'x, y, z'
'-x, -y, -z'

loop_
_atom_site_label
_atom_site_type_symbol
_atom_site_fract_x
_atom_site_fract_y
_atom_site_fract_z
_atom_site_U_iso_or_equiv
_atom_site_adp_type
_atom_site_occupancy
_atom_site_symmetry_multiplicity
_atom_site_calc_flag
_atom_site_refinement_flags
_atom_site_disorder_assembly
_atom_site_disorder_group
Mg1 Mg 0.37411(6) 0.47315(6) 0.00989(4) 0.02664(19) Uani 1 1 d D . .
Mg2 Mg 0.89400(6) 0.40650(7) 0.44590(4) 0.02910(19) Uani 1 1 d D . .
O1 O 0.25840(17) 0.4204(2) -0.09068(10) 0.0531(5) Uani 1 1 d . . .
O2 O 0.95521(17) 0.2771(2) 0.34771(11) 0.0606(6) Uani 1 1 d . . .
N3 N 0.4899(3) 0.5399(4) -0.0526(2) 0.0370(9) Uani 0.55 1 d PD . 1
N2 N 0.23696(17) 0.33626(17) 0.03526(10) 0.0295(4) Uani 1 1 d . . .
N1 N 0.31891(16) 0.59063(16) 0.05798(10) 0.0277(4) Uani 1 1 d . . .
N4 N 1.0582(3) 0.4386(4) 0.4782(2) 0.0374(9) Uiso 0.55 1 d PD . 1
N5 N 0.75851(16) 0.24401(16) 0.44267(9) 0.0261(4) Uani 1 1 d . . .
N6 N 0.80327(16) 0.41433(17) 0.36632(10) 0.0272(4) Uani 1 1 d . . .
N3A N 0.4571(4) 0.4336(5) -0.0665(2) 0.0419(12) Uani 0.45 1 d PD . 2
N4A N 1.0690(4) 0.4782(4) 0.4562(2) 0.0275(9) Uiso 0.45 1 d PD . 2
C1 C 0.43609(19) 0.4661(2) -0.11884(10) 0.0491(7) Uani 1 1 d D . .
H1A H 0.4388 0.3934 -0.1242 0.059 Uiso 0.55 1 calc PR . 1
H1B H 0.4825 0.5051 -0.1483 0.059 Uiso 0.55 1 calc PR . 1
H1C H 0.4631 0.4328 -0.1560 0.059 Uiso 0.45 1 calc PR . 2
H1D H 0.4824 0.5520 -0.1066 0.059 Uiso 0.45 1 calc PR . 2
C2 C 0.31742(19) 0.4325(2) -0.14303(10) 0.0491(7) Uani 1 1 d R . .
H2A H 0.3159 0.4930 -0.1598 0.059 Uiso 1 1 calc R . .
H2B H 0.2808 0.3580 -0.1795 0.059 Uiso 1 1 calc R . .
C3 C 0.1437(3) 0.3878(4) -0.11004(18) 0.0627(9) Uani 1 1 d . . .
H3A H 0.1062 0.3799 -0.0723 0.094 Uiso 1 1 calc R . .
H3B H 0.1056 0.3132 -0.1456 0.094 Uiso 1 1 calc R . .
H3C H 0.1399 0.4477 -0.1256 0.094 Uiso 1 1 calc R . .
C4 C 0.1413(2) 0.3379(2) 0.04087(13) 0.0342(6) Uani 1 1 d . . .
C5 C 0.1292(2) 0.4363(2) 0.04860(14) 0.0368(6) Uani 1 1 d . . .
H5 H 0.0534 0.4212 0.0447 0.044 Uiso 1 1 calc R . .
C6 C 0.2109(2) 0.5530(2) 0.06115(13) 0.0329(5) Uani 1 1 d . . .
C7 C 0.0333(2) 0.2275(3) 0.03818(18) 0.0526(8) Uani 1 1 d . . .
H7A H 0.0491 0.1632 0.0329 0.079 Uiso 1 1 calc R . .
H7B H -0.0242 0.2079 0.0008 0.079 Uiso 1 1 calc R . .
H7C H 0.0056 0.2404 0.0791 0.079 Uiso 1 1 calc R . .
C8 C 0.1663(3) 0.6380(3) 0.08046(16) 0.0457(7) Uani 1 1 d . . .
H8A H 0.2282 0.7179 0.0887 0.069 Uiso 1 1 calc R . .
H8B H 0.1354 0.6312 0.1204 0.069 Uiso 1 1 calc R . .
H8C H 0.1067 0.6195 0.0446 0.069 Uiso 1 1 calc R . .
C9 C 0.2405(2) 0.2360(2) 0.04242(13) 0.0319(5) Uani 1 1 d . . .
C10 C 0.2139(2) 0.1402(2) -0.01298(14) 0.0371(6) Uani 1 1 d . . .
C11 C 0.2197(2) 0.0452(2) -0.00297(16) 0.0434(7) Uani 1 1 d . . .
H11 H 0.2039 -0.0193 -0.0400 0.052 Uiso 1 1 calc R . .
C12 C 0.2478(2) 0.0435(2) 0.05898(16) 0.0460(7) Uani 1 1 d . . .
H12 H 0.2502 -0.0222 0.0647 0.055 Uiso 1 1 calc R . .
C13 C 0.2725(2) 0.1372(2) 0.11307(15) 0.0434(7) Uani 1 1 d . . .
H13 H 0.2911 0.1351 0.1559 0.052 Uiso 1 1 calc R . .
C14 C 0.2707(2) 0.2349(2) 0.10601(14) 0.0356(6) Uani 1 1 d . . .
C15 C 0.2978(3) 0.3361(2) 0.16709(14) 0.0440(7) Uani 1 1 d . . .
H15 H 0.3207 0.4069 0.1529 0.053 Uiso 1 1 calc R . .
C16 C 0.1940(4) 0.3148(4) 0.19815(19) 0.0751(11) Uani 1 1 d . . .
H16A H 0.2143 0.3813 0.2373 0.113 Uiso 1 1 calc R . .
H16B H 0.1673 0.2438 0.2108 0.113 Uiso 1 1 calc R . .
H16C H 0.1339 0.3057 0.1663 0.113 Uiso 1 1 calc R . .
C17 C 0.3961(3) 0.3631(3) 0.21885(17) 0.0638(10) Uani 1 1 d . . .
H17A H 0.4102 0.4288 0.2569 0.096 Uiso 1 1 calc R . .
H17B H 0.4642 0.3833 0.1999 0.096 Uiso 1 1 calc R . .
H17C H 0.3770 0.2945 0.2329 0.096 Uiso 1 1 calc R . .
C18 C 0.1746(3) 0.1344(2) -0.08207(15) 0.0482(7) Uani 1 1 d . . .
H18 H 0.1753 0.2088 -0.0795 0.058 Uiso 1 1 calc R . .
C19 C 0.2527(3) 0.1221(3) -0.12756(19) 0.0727(11) Uani 1 1 d . . .
H19A H 0.2250 0.1190 -0.1715 0.109 Uiso 1 1 calc R . .
H19B H 0.2542 0.0502 -0.1302 0.109 Uiso 1 1 calc R . .
H19C H 0.3291 0.1891 -0.1102 0.109 Uiso 1 1 calc R . .
C20 C 0.0536(3) 0.0328(3) -0.11267(18) 0.0657(9) Uani 1 1 d . . .
H20A H 0.0315 0.0324 -0.1570 0.099 Uiso 1 1 calc R . .
H20B H 0.0014 0.0423 -0.0853 0.099 Uiso 1 1 calc R . .
H20C H 0.0508 -0.0410 -0.1152 0.099 Uiso 1 1 calc R . .
C21 C 0.3943(2) 0.7147(2) 0.08386(12) 0.0294(5) Uani 1 1 d . . .
C22 C 0.4476(2) 0.7642(2) 0.15114(12) 0.0338(6) Uani 1 1 d . . .
C23 C 0.5161(3) 0.8849(2) 0.17643(14) 0.0426(7) Uani 1 1 d . . .
H23 H 0.5511 0.9194 0.2217 0.051 Uiso 1 1 calc R . .
C24 C 0.5342(3) 0.9551(2) 0.13754(15) 0.0479(7) Uani 1 1 d . . .
H24 H 0.5802 1.0373 0.1560 0.057 Uiso 1 1 calc R . .
C25 C 0.4851(3) 0.9057(2) 0.07129(14) 0.0435(7) Uani 1 1 d . . .
H25 H 0.4995 0.9547 0.0444 0.052 Uiso 1 1 calc R . .
C26 C 0.4153(2) 0.7862(2) 0.04322(13) 0.0337(6) Uani 1 1 d . . .
C27 C 0.4296(2) 0.6881(2) 0.19506(13) 0.0384(6) Uani 1 1 d . . .
H27 H 0.4122 0.6097 0.1662 0.046 Uiso 1 1 calc R . .
C28 C 0.3283(3) 0.6704(3) 0.22807(17) 0.0605(9) Uani 1 1 d . . .
H28A H 0.3197 0.6210 0.2558 0.091 Uiso 1 1 calc R . .
H28B H 0.2596 0.6327 0.1942 0.091 Uiso 1 1 calc R . .
H28C H 0.3408 0.7461 0.2553 0.091 Uiso 1 1 calc R . .
C29 C 0.5338(3) 0.7332(3) 0.24733(14) 0.0476(7) Uani 1 1 d . . .
H29A H 0.5171 0.6804 0.2738 0.071 Uiso 1 1 calc R . .
H29B H 0.5547 0.8112 0.2759 0.071 Uiso 1 1 calc R . .
H29C H 0.5967 0.7371 0.2259 0.071 Uiso 1 1 calc R . .
C30 C 0.3645(2) 0.7373(2) -0.02996(13) 0.0380(6) Uani 1 1 d . . .
H30 H 0.3235 0.6503 -0.0425 0.046 Uiso 1 1 calc R . .
C31 C 0.4568(3) 0.7744(3) -0.07045(14) 0.0452(7) Uani 1 1 d . . .
H31A H 0.4221 0.7417 -0.1174 0.068 Uiso 1 1 calc R . .
H31B H 0.5081 0.7456 -0.0619 0.068 Uiso 1 1 calc R . .
H31C H 0.4994 0.8596 -0.0581 0.068 Uiso 1 1 calc R . .
C32 C 0.2799(3) 0.7749(3) -0.04773(17) 0.0556(8) Uani 1 1 d . . .
H32A H 0.2204 0.7516 -0.0219 0.083 Uiso 1 1 calc R . .
H32B H 0.2461 0.7375 -0.0948 0.083 Uiso 1 1 calc R . .
H32C H 0.3193 0.8598 -0.0378 0.083 Uiso 1 1 calc R . .
C33 C 1.1189(3) 0.4159(3) 0.42995(16) 0.0584(9) Uani 1 1 d D . .
H33A H 1.1765 0.4053 0.4527 0.070 Uiso 0.55 1 calc PR . 1
H33B H 1.1608 0.4889 0.4189 0.070 Uiso 0.55 1 calc PR . 1
H33C H 1.1306 0.3818 0.4633 0.070 Uiso 0.45 1 calc PR . 2
H33D H 1.1950 0.4727 0.4258 0.070 Uiso 0.45 1 calc PR . 2
C34 C 1.0695(3) 0.3232(3) 0.36812(18) 0.0586(9) Uani 1 1 d . . .
H34A H 1.1086 0.3531 0.3338 0.070 Uiso 1 1 calc R . .
H34B H 1.0834 0.2599 0.3719 0.070 Uiso 1 1 calc R . .
C35 C 0.9060(3) 0.1880(3) 0.28752(19) 0.0729(11) Uani 1 1 d . . .
H35A H 0.8250 0.1609 0.2775 0.109 Uiso 1 1 calc R . .
H35B H 0.9168 0.1230 0.2901 0.109 Uiso 1 1 calc R . .
H35C H 0.9416 0.2174 0.2527 0.109 Uiso 1 1 calc R . .
C36 C 0.68623(19) 0.1730(2) 0.38655(12) 0.0276(5) Uani 1 1 d . . .
C37 C 0.6773(2) 0.2055(2) 0.33023(12) 0.0321(5) Uani 1 1 d . . .
H37 H 0.6324 0.1423 0.2914 0.039 Uiso 1 1 calc R . .
C38 C 0.72368(19) 0.3160(2) 0.32203(11) 0.0283(5) Uani 1 1 d . . .
C39 C 0.6752(2) 0.3172(2) 0.25652(13) 0.0393(6) Uani 1 1 d . . .
H39A H 0.6713 0.3888 0.2633 0.059 Uiso 1 1 calc R . .
H39B H 0.5992 0.2495 0.2392 0.059 Uiso 1 1 calc R . .
H39C H 0.7241 0.3141 0.2250 0.059 Uiso 1 1 calc R . .
C40 C 0.6039(2) 0.0462(2) 0.37844(14) 0.0390(6) Uani 1 1 d . . .
H40A H 0.5828 0.0389 0.4208 0.058 Uiso 1 1 calc R . .
H40B H 0.6397 -0.0008 0.3634 0.058 Uiso 1 1 calc R . .
H40C H 0.5361 0.0187 0.3459 0.058 Uiso 1 1 calc R . .
C41 C 0.74060(19) 0.20086(19) 0.49832(12) 0.0276(5) Uani 1 1 d . . .
C42 C 0.7900(2) 0.1364(2) 0.51196(13) 0.0319(5) Uani 1 1 d . . .
C43 C 0.7667(2) 0.0945(2) 0.56575(14) 0.0404(6) Uani 1 1 d . . .
H43 H 0.8006 0.0521 0.5759 0.048 Uiso 1 1 calc R . .
C44 C 0.6957(2) 0.1134(2) 0.60442(14) 0.0425(7) Uani 1 1 d . . .
H44 H 0.6797 0.0830 0.6402 0.051 Uiso 1 1 calc R . .
C45 C 0.6480(2) 0.1771(2) 0.59055(13) 0.0372(6) Uani 1 1 d . . .
H45 H 0.5990 0.1900 0.6172 0.045 Uiso 1 1 calc R . .
C46 C 0.6699(2) 0.2227(2) 0.53872(12) 0.0299(5) Uani 1 1 d . . .
C47 C 0.8662(2) 0.1093(2) 0.47036(14) 0.0375(6) Uani 1 1 d . . .
H47 H 0.8754 0.1469 0.4350 0.045 Uiso 1 1 calc R . .
C48 C 0.8164(3) -0.0225(3) 0.43747(18) 0.0586(9) Uani 1 1 d . . .
H48A H 0.8685 -0.0360 0.4115 0.088 Uiso 1 1 calc R . .
H48B H 0.7435 -0.0543 0.4086 0.088 Uiso 1 1 calc R . .
H48C H 0.8057 -0.0610 0.4714 0.088 Uiso 1 1 calc R . .
C49 C 0.9828(2) 0.1584(3) 0.51172(16) 0.0463(7) Uani 1 1 d . . .
H49A H 1.0303 0.1396 0.4839 0.069 Uiso 1 1 calc R . .
H49B H 0.9753 0.1239 0.5474 0.069 Uiso 1 1 calc R . .
H49C H 1.0178 0.2432 0.5305 0.069 Uiso 1 1 calc R . .
C50 C 0.6148(2) 0.2917(2) 0.52495(13) 0.0343(6) Uani 1 1 d . . .
H50 H 0.6631 0.3440 0.5007 0.041 Uiso 1 1 calc R . .
C51 C 0.6060(3) 0.3685(3) 0.58753(15) 0.0453(7) Uani 1 1 d . . .
H51A H 0.5704 0.4108 0.5756 0.068 Uiso 1 1 calc R . .
H51B H 0.6819 0.4245 0.6142 0.068 Uiso 1 1 calc R . .
H51C H 0.5602 0.3197 0.6129 0.068 Uiso 1 1 calc R . .
C52 C 0.4981(3) 0.2115(3) 0.48105(17) 0.0554(8) Uani 1 1 d . . .
H52A H 0.4648 0.2582 0.4731 0.083 Uiso 1 1 calc R . .
H52B H 0.4495 0.1568 0.5028 0.083 Uiso 1 1 calc R . .
H52C H 0.5046 0.1680 0.4390 0.083 Uiso 1 1 calc R . .
C53 C 0.8264(2) 0.5205(2) 0.35344(12) 0.0293(5) Uani 1 1 d . . .
C54 C 0.9062(2) 0.5676(2) 0.31510(13) 0.0340(6) Uani 1 1 d . . .
C55 C 0.9202(2) 0.6664(2) 0.30082(14) 0.0416(6) Uani 1 1 d . . .
H55 H 0.9753 0.7001 0.2760 0.050 Uiso 1 1 calc R . .
C56 C 0.8555(3) 0.7166(3) 0.32196(15) 0.0463(7) Uani 1 1 d . . .
H56 H 0.8638 0.7819 0.3098 0.056 Uiso 1 1 calc R . .
C57 C 0.7790(3) 0.6723(2) 0.36062(14) 0.0421(7) Uani 1 1 d . . .
H57 H 0.7357 0.7082 0.3755 0.050 Uiso 1 1 calc R . .
C58 C 0.7639(2) 0.5752(2) 0.37823(13) 0.0337(6) Uani 1 1 d . . .
C59 C 0.6815(2) 0.5284(2) 0.42217(14) 0.0387(6) Uani 1 1 d . . .
H59 H 0.7058 0.4841 0.4437 0.046 Uiso 1 1 calc R . .
C60 C 0.5611(3) 0.4441(3) 0.38303(18) 0.0594(9) Uani 1 1 d . . .
H60A H 0.5107 0.4158 0.4131 0.089 Uiso 1 1 calc R . .
H60B H 0.5595 0.3779 0.3507 0.089 Uiso 1 1 calc R . .
H60C H 0.5359 0.4844 0.3601 0.089 Uiso 1 1 calc R . .
C61 C 0.6816(3) 0.6255(3) 0.47702(15) 0.0503(7) Uani 1 1 d . . .
H61A H 0.6271 0.5909 0.5039 0.075 Uiso 1 1 calc R . .
H61B H 0.6604 0.6721 0.4574 0.075 Uiso 1 1 calc R . .
H61C H 0.7573 0.6757 0.5048 0.075 Uiso 1 1 calc R . .
C62 C 0.9781(2) 0.5142(2) 0.29061(13) 0.0381(6) Uani 1 1 d . . .
H62 H 0.9563 0.4445 0.3057 0.046 Uiso 1 1 calc R . .
C63 C 0.9641(3) 0.4753(3) 0.21491(16) 0.0598(9) Uani 1 1 d . . .
H63A H 1.0127 0.4419 0.2024 0.090 Uiso 1 1 calc R . .
H63B H 0.9858 0.5428 0.1993 0.090 Uiso 1 1 calc R . .
H63C H 0.8851 0.4166 0.1950 0.090 Uiso 1 1 calc R . .
C64 C 1.1019(3) 0.6006(3) 0.31949(17) 0.0534(8) Uani 1 1 d . . .
H64A H 1.1475 0.5652 0.3034 0.080 Uiso 1 1 calc R . .
H64B H 1.1142 0.6222 0.3676 0.080 Uiso 1 1 calc R . .
H64C H 1.1243 0.6705 0.3061 0.080 Uiso 1 1 calc R . .
C65 C 0.1681(4) 0.0273(4) 0.3030(2) 0.0581(16) Uani 0.55 1 d PGD A 3
C66 C 0.1194(4) -0.0707(4) 0.2474(3) 0.067(2) Uani 0.55 1 d PGD A 3
H66 H 0.0398 -0.1208 0.2367 0.080 Uiso 0.55 1 calc PR A 3
C67 C 0.1873(7) -0.0953(6) 0.2075(3) 0.123(5) Uani 0.55 1 d PG A 3
H67 H 0.1540 -0.1623 0.1696 0.147 Uiso 0.55 1 calc PR A 3
C68 C 0.3038(7) -0.0220(8) 0.2231(4) 0.115(4) Uani 0.55 1 d PG A 3
H68 H 0.3502 -0.0389 0.1959 0.138 Uiso 0.55 1 calc PR A 3
C69 C 0.3524(4) 0.0760(7) 0.2787(4) 0.113(4) Uani 0.55 1 d PG A 3
H69 H 0.4321 0.1261 0.2894 0.136 Uiso 0.55 1 calc PR A 3
C70 C 0.2846(4) 0.1007(4) 0.3186(3) 0.073(2) Uani 0.55 1 d PGD A 3
H70 H 0.3178 0.1676 0.3565 0.087 Uiso 0.55 1 calc PR A 3
C71 C 0.0982(7) 0.0512(7) 0.3457(4) 0.098(3) Uani 0.55 1 d PD A 3
H71A H 0.0321 0.0420 0.3191 0.147 Uiso 0.55 1 calc PR A 3
H71B H 0.1419 0.1312 0.3757 0.147 Uiso 0.55 1 calc PR A 3
H71C H 0.0732 -0.0034 0.3712 0.147 Uiso 0.55 1 calc PR A 3
C65A C 0.2257(5) 0.0627(6) 0.3073(4) 0.076(3) Uiso 0.45 1 d PGD B 4
C66A C 0.1383(4) -0.0415(7) 0.2644(4) 0.075(3) Uiso 0.45 1 d PGD B 4
H66A H 0.0626 -0.0677 0.2703 0.090 Uiso 0.45 1 calc PR B 4
C67A C 0.1616(5) -0.1073(6) 0.2129(4) 0.066(3) Uiso 0.45 1 d PG B 4
H67A H 0.1019 -0.1785 0.1835 0.079 Uiso 0.45 1 calc PR B 4
C68A C 0.2724(6) -0.0690(5) 0.2042(3) 0.051(2) Uiso 0.45 1 d PG B 4
H68A H 0.2883 -0.1140 0.1690 0.061 Uiso 0.45 1 calc PR B 4
C69A C 0.3598(4) 0.0351(5) 0.2471(3) 0.048(2) Uiso 0.45 1 d PG B 4
H69A H 0.4354 0.0613 0.2412 0.058 Uiso 0.45 1 calc PR B 4
C70A C 0.3365(4) 0.1010(5) 0.2986(3) 0.053(2) Uiso 0.45 1 d PGD B 4
H70A H 0.3962 0.1722 0.3280 0.063 Uiso 0.45 1 calc PR B 4
C71A C 0.2025(9) 0.1302(9) 0.3614(5) 0.099(3) Uiso 0.45 1 d PD B 4
H71D H 0.2346 0.1289 0.4029 0.148 Uiso 0.45 1 calc PR B 4
H71E H 0.1205 0.0968 0.3574 0.148 Uiso 0.45 1 calc PR B 4
H71F H 0.2364 0.2108 0.3607 0.148 Uiso 0.45 1 calc PR B 4

loop_
_atom_site_aniso_label
_atom_site_aniso_U_11
_atom_site_aniso_U_22
_atom_site_aniso_U_33
_atom_site_aniso_U_23
_atom_site_aniso_U_13
_atom_site_aniso_U_12
Mg1 0.0278(4) 0.0235(4) 0.0293(4) 0.0091(3) 0.0079(3) 0.0126(3)
Mg2 0.0235(4) 0.0293(4) 0.0297(4) 0.0103(3) 0.0000(3) 0.0094(3)
O1 0.0429(11) 0.0767(15) 0.0326(11) 0.0147(10) 0.0046(9) 0.0257(11)
O2 0.0406(12) 0.0853(17) 0.0451(13) 0.0083(12) 0.0060(10) 0.0292(12)
N3 0.037(2) 0.052(3) 0.037(2) 0.023(2) 0.0138(18) 0.029(2)
N2 0.0302(10) 0.0253(10) 0.0318(11) 0.0108(9) 0.0067(9) 0.0119(9)
N1 0.0300(10) 0.0245(10) 0.0291(11) 0.0083(8) 0.0093(8) 0.0137(8)
N5 0.0256(10) 0.0263(10) 0.0256(10) 0.0079(8) 0.0055(8) 0.0125(8)
N6 0.0259(10) 0.0287(10) 0.0276(11) 0.0092(8) 0.0042(8) 0.0139(8)
N3A 0.036(3) 0.052(3) 0.026(3) 0.011(2) 0.008(2) 0.014(2)
C1 0.0539(18) 0.0554(19) 0.0441(18) 0.0201(15) 0.0200(15) 0.0287(15)
C2 0.0615(19) 0.0590(19) 0.0336(16) 0.0179(14) 0.0117(14) 0.0335(16)
C3 0.0475(18) 0.086(3) 0.055(2) 0.0228(19) 0.0031(16) 0.0333(18)
C4 0.0289(13) 0.0326(13) 0.0375(15) 0.0136(11) 0.0067(11) 0.0112(11)
C5 0.0252(12) 0.0407(15) 0.0489(17) 0.0187(13) 0.0095(11) 0.0172(11)
C6 0.0351(13) 0.0348(14) 0.0344(14) 0.0142(11) 0.0102(11) 0.0197(11)
C7 0.0353(15) 0.0368(16) 0.081(2) 0.0242(16) 0.0173(15) 0.0107(13)
C8 0.0459(16) 0.0448(16) 0.063(2) 0.0243(15) 0.0234(15) 0.0302(14)
C9 0.0294(12) 0.0262(12) 0.0390(15) 0.0145(11) 0.0089(11) 0.0107(10)
C10 0.0394(14) 0.0272(13) 0.0426(16) 0.0131(11) 0.0088(12) 0.0139(11)
C11 0.0479(16) 0.0286(14) 0.0540(18) 0.0147(13) 0.0109(14) 0.0183(12)
C12 0.0477(16) 0.0323(15) 0.064(2) 0.0235(14) 0.0111(15) 0.0205(13)
C13 0.0448(16) 0.0422(16) 0.0489(17) 0.0252(14) 0.0093(13) 0.0207(13)
C14 0.0337(13) 0.0314(13) 0.0414(15) 0.0174(12) 0.0080(11) 0.0129(11)
C15 0.0559(17) 0.0396(15) 0.0357(15) 0.0170(13) 0.0088(13) 0.0206(14)
C16 0.083(3) 0.075(3) 0.060(2) 0.014(2) 0.030(2) 0.036(2)
C17 0.084(3) 0.0495(19) 0.0448(19) 0.0168(16) -0.0110(17) 0.0247(18)
C18 0.0638(19) 0.0329(15) 0.0434(17) 0.0115(13) 0.0081(15) 0.0210(14)
C19 0.070(2) 0.069(2) 0.061(2) 0.0222(19) 0.0271(19) 0.018(2)
C20 0.057(2) 0.074(2) 0.051(2) 0.0187(18) -0.0019(16) 0.0226(18)
C21 0.0343(13) 0.0248(12) 0.0303(13) 0.0061(10) 0.0121(10) 0.0164(10)
C22 0.0417(14) 0.0301(13) 0.0296(14) 0.0064(11) 0.0110(11) 0.0190(11)
C23 0.0551(17) 0.0308(14) 0.0320(15) 0.0037(11) 0.0081(13) 0.0169(13)
C24 0.0627(19) 0.0238(13) 0.0433(17) 0.0052(12) 0.0053(14) 0.0139(13)
C25 0.0585(18) 0.0273(14) 0.0399(16) 0.0122(12) 0.0087(14) 0.0170(13)
C26 0.0423(14) 0.0275(13) 0.0320(14) 0.0096(11) 0.0099(11) 0.0174(11)
C27 0.0496(16) 0.0340(14) 0.0284(14) 0.0081(11) 0.0114(12) 0.0187(12)
C28 0.067(2) 0.082(2) 0.0443(19) 0.0317(18) 0.0291(17) 0.0389(19)
C29 0.0616(19) 0.0419(16) 0.0354(16) 0.0099(13) 0.0062(14) 0.0243(15)
C30 0.0502(16) 0.0263(13) 0.0326(14) 0.0089(11) 0.0031(12) 0.0160(12)
C31 0.0662(19) 0.0457(16) 0.0331(15) 0.0132(13) 0.0131(14) 0.0344(15)
C32 0.0489(18) 0.065(2) 0.0495(19) 0.0156(16) 0.0009(15) 0.0279(16)
C33 0.0371(16) 0.083(2) 0.0503(19) 0.0106(17) 0.0062(14) 0.0313(17)
C34 0.0387(16) 0.060(2) 0.070(2) 0.0008(17) 0.0055(15) 0.0295(15)
C35 0.059(2) 0.071(2) 0.066(2) -0.010(2) -0.0016(18) 0.0315(19)
C36 0.0270(12) 0.0274(12) 0.0268(13) 0.0058(10) 0.0059(10) 0.0136(10)
C37 0.0319(13) 0.0295(13) 0.0270(13) 0.0030(10) 0.0021(10) 0.0124(10)
C38 0.0274(12) 0.0325(13) 0.0223(12) 0.0066(10) 0.0031(10) 0.0139(10)
C39 0.0424(15) 0.0392(15) 0.0303(14) 0.0094(12) -0.0034(12) 0.0174(12)
C40 0.0402(14) 0.0269(13) 0.0367(15) 0.0063(11) 0.0010(12) 0.0091(11)
C41 0.0249(11) 0.0238(12) 0.0276(13) 0.0077(10) 0.0031(10) 0.0075(9)
C42 0.0316(13) 0.0274(12) 0.0324(14) 0.0080(10) 0.0022(10) 0.0124(10)
C43 0.0483(16) 0.0392(15) 0.0425(16) 0.0201(13) 0.0082(13) 0.0250(13)
C44 0.0465(16) 0.0425(16) 0.0384(16) 0.0213(13) 0.0119(13) 0.0173(13)
C45 0.0370(14) 0.0381(14) 0.0355(15) 0.0154(12) 0.0132(11) 0.0155(12)
C46 0.0278(12) 0.0287(12) 0.0280(13) 0.0078(10) 0.0045(10) 0.0106(10)
C47 0.0426(15) 0.0398(15) 0.0386(15) 0.0132(12) 0.0097(12) 0.0265(13)
C48 0.058(2) 0.0474(18) 0.064(2) -0.0016(16) 0.0062(17) 0.0311(16)
C49 0.0409(15) 0.0484(17) 0.0535(19) 0.0186(14) 0.0088(14) 0.0240(14)
C50 0.0350(13) 0.0413(15) 0.0325(14) 0.0135(11) 0.0115(11) 0.0221(12)
C51 0.0481(17) 0.0506(17) 0.0432(17) 0.0125(14) 0.0141(13) 0.0298(14)
C52 0.0448(17) 0.066(2) 0.0526(19) 0.0020(16) -0.0035(14) 0.0351(16)
C53 0.0303(12) 0.0299(13) 0.0256(13) 0.0073(10) -0.0015(10) 0.0146(10)
C54 0.0366(14) 0.0334(14) 0.0303(14) 0.0105(11) 0.0046(11) 0.0159(11)
C55 0.0519(17) 0.0368(15) 0.0374(16) 0.0179(12) 0.0116(13) 0.0197(13)
C56 0.0629(19) 0.0412(16) 0.0417(17) 0.0178(13) 0.0061(14) 0.0293(15)
C57 0.0522(17) 0.0416(16) 0.0391(16) 0.0089(13) 0.0004(13) 0.0312(14)
C58 0.0362(13) 0.0346(14) 0.0302(14) 0.0064(11) 0.0000(11) 0.0200(11)
C59 0.0376(14) 0.0450(16) 0.0407(16) 0.0132(12) 0.0094(12) 0.0261(13)
C60 0.0380(16) 0.063(2) 0.060(2) 0.0022(17) 0.0091(15) 0.0201(15)
C61 0.0528(18) 0.0587(19) 0.0457(18) 0.0104(15) 0.0127(14) 0.0353(16)
C62 0.0403(14) 0.0406(15) 0.0393(15) 0.0186(12) 0.0155(12) 0.0209(12)
C63 0.064(2) 0.075(2) 0.0417(18) 0.0082(16) 0.0102(16) 0.0404(19)
C64 0.0441(17) 0.063(2) 0.053(2) 0.0227(16) 0.0109(15) 0.0247(15)
C65 0.077(5) 0.045(3) 0.065(4) 0.033(3) 0.010(4) 0.032(4)
C66 0.095(6) 0.034(3) 0.059(5) 0.008(3) -0.008(4) 0.029(3)
C67 0.115(9) 0.159(11) 0.175(13) 0.117(10) 0.087(9) 0.093(9)
C68 0.129(11) 0.138(13) 0.128(11) 0.085(10) 0.045(10) 0.084(12)
C69 0.102(8) 0.176(12) 0.157(11) 0.141(10) 0.066(9) 0.095(9)
C70 0.049(4) 0.067(4) 0.093(6) 0.056(4) -0.011(4) 0.010(3)
C71 0.152(9) 0.099(6) 0.104(7) 0.050(5) 0.036(6) 0.099(7)

loop_
_atom_type_symbol
_atom_type_description
_atom_type_scat_dispersion_real
_atom_type_scat_dispersion_imag
_atom_type_scat_source
C C 0.0033 0.0016 'International Tables Vol C Tables 4.2.6.8 and 6.1.1.4'
H H 0.0000 0.0000 'International Tables Vol C Tables 4.2.6.8 and 6.1.1.4'
O O 0.0106 0.0060 'International Tables Vol C Tables 4.2.6.8 and 6.1.1.4'
N N 0.0061 0.0033 'International Tables Vol C Tables 4.2.6.8 and 6.1.1.4'
Mg Mg 0.0486 0.0363 'International Tables Vol C Tables 4.2.6.8 and 6.1.1.4'

loop_
_geom_angle_atom_site_label_1
_geom_angle_atom_site_label_2
_geom_angle_atom_site_label_3
_geom_angle
_geom_angle_site_symmetry_1
_geom_angle_site_symmetry_3
_geom_angle_publ_flag
N3 Mg1 N3A 71.77(18) 2_665 . ?
N3 Mg1 N1 124.61(13) 2_665 . ?
N3A Mg1 N1 145.44(16) . . ?
N3 Mg1 N3A 34.01(18) 2_665 2_665 ?
N3A Mg1 N3A 81.7(2) . 2_665 ?
N1 Mg1 N3A 97.81(16) . 2_665 ?
N3 Mg1 N3 81.56(16) 2_665 . ?
N3A Mg1 N3 33.90(17) . . ?
N1 Mg1 N3 113.08(12) . . ?
N3A Mg1 N3 71.33(17) 2_665 . ?
N3 Mg1 N2 98.56(12) 2_665 . ?
N3A Mg1 N2 120.95(16) . . ?
N1 Mg1 N2 88.75(8) . . ?
N3A Mg1 N2 122.18(15) 2_665 . ?
N3 Mg1 N2 153.59(13) . . ?
N3 Mg1 O1 142.24(13) 2_665 . ?
N3A Mg1 O1 72.47(15) . . ?
N1 Mg1 O1 92.17(8) . . ?
N3A Mg1 O1 146.71(14) 2_665 . ?
N3 Mg1 O1 75.53(12) . . ?
N2 Mg1 O1 89.56(8) . . ?
N3 Mg1 Mg1 40.99(10) 2_665 2_665 ?
N3A Mg1 Mg1 40.88(14) . 2_665 ?
N1 Mg1 Mg1 129.31(7) . 2_665 ?
N3A Mg1 Mg1 40.77(13) 2_665 2_665 ?
N3 Mg1 Mg1 40.57(10) . 2_665 ?
N2 Mg1 Mg1 133.77(7) . 2_665 ?
O1 Mg1 Mg1 110.74(6) . 2_665 ?
N4A Mg2 N4 82.16(16) . 2_766 ?
N4A Mg2 N5 135.08(14) . . ?
N4 Mg2 N5 122.97(13) 2_766 . ?
N4A Mg2 N6 119.07(15) . . ?
N4 Mg2 N6 104.79(14) 2_766 . ?
N5 Mg2 N6 91.86(8) . . ?
N4A Mg2 N4 21.21(13) . . ?
N4 Mg2 N4 84.81(16) 2_766 . ?
N5 Mg2 N4 116.62(14) . . ?
N6 Mg2 N4 138.85(14) . . ?
N4A Mg2 N4A 85.56(17) . 2_766 ?
N4 Mg2 N4A 20.95(13) 2_766 2_766 ?
N5 Mg2 N4A 106.49(14) . 2_766 ?
N6 Mg2 N4A 121.15(14) . 2_766 ?
N4 Mg2 N4A 80.50(16) . 2_766 ?
N4A Mg2 Mg2 43.51(12) . 2_766 ?
N4 Mg2 Mg2 42.56(11) 2_766 2_766 ?
N5 Mg2 Mg2 132.21(7) . 2_766 ?
N6 Mg2 Mg2 133.13(7) . 2_766 ?
N4 Mg2 Mg2 42.25(11) . 2_766 ?
N4A Mg2 Mg2 42.05(11) 2_766 2_766 ?
C2 O1 C3 112.4(2) . . ?
C2 O1 Mg1 113.21(15) . . ?
C3 O1 Mg1 134.13(19) . . ?
C34 O2 C35 115.7(3) . . ?
C1 N3 Mg1 115.9(2) . 2_665 ?
C1 N3 Mg1 107.6(2) . . ?
Mg1 N3 Mg1 98.44(16) 2_665 . ?
C4 N2 C9 116.9(2) . . ?
C4 N2 Mg1 120.37(16) . . ?
C9 N2 Mg1 122.62(15) . . ?
C6 N1 C21 116.49(19) . . ?
C6 N1 Mg1 121.15(16) . . ?
C21 N1 Mg1 122.19(14) . . ?
C33 N4 Mg2 129.0(3) . 2_766 ?
C33 N4 Mg2 118.3(3) . . ?
Mg2 N4 Mg2 95.19(16) 2_766 . ?
C36 N5 C41 116.23(19) . . ?
C36 N5 Mg2 119.93(16) . . ?
C41 N5 Mg2 123.78(15) . . ?
C38 N6 C53 116.1(2) . . ?
C38 N6 Mg2 119.59(16) . . ?
C53 N6 Mg2 124.18(15) . . ?
C1 N3A Mg1 110.6(3) . . ?
C1 N3A Mg1 118.2(3) . 2_665 ?
Mg1 N3A Mg1 98.3(2) . 2_665 ?
C33 N4A Mg2 123.2(3) . . ?
C33 N4A Mg2 129.6(3) . 2_766 ?
Mg2 N4A Mg2 94.44(17) . 2_766 ?
N3A C1 N3 52.9(3) . . ?
N3A C1 C2 117.7(2) . . ?
N3 C1 C2 119.09(17) . . ?
O1 C2 C1 109.01(12) . . ?
N2 C4 C5 124.8(2) . . ?
N2 C4 C7 120.6(2) . . ?
C5 C4 C7 114.6(2) . . ?
C6 C5 C4 130.2(2) . . ?
N1 C6 C5 124.6(2) . . ?
N1 C6 C8 121.2(2) . . ?
C5 C6 C8 114.2(2) . . ?
C10 C9 C14 120.3(2) . . ?
C10 C9 N2 120.8(2) . . ?
C14 C9 N2 118.9(2) . . ?
C11 C10 C9 118.2(3) . . ?
C11 C10 C18 119.5(2) . . ?
C9 C10 C18 122.2(2) . . ?
C12 C11 C10 121.5(3) . . ?
C11 C12 C13 119.9(3) . . ?
C12 C13 C14 121.2(3) . . ?
C13 C14 C9 118.9(3) . . ?
C13 C14 C15 119.4(3) . . ?
C9 C14 C15 121.6(2) . . ?
C14 C15 C17 112.8(3) . . ?
C14 C15 C16 111.5(3) . . ?
C17 C15 C16 109.7(3) . . ?
C10 C18 C19 111.7(3) . . ?
C10 C18 C20 112.1(2) . . ?
C19 C18 C20 108.5(3) . . ?
C26 C21 C22 120.2(2) . . ?
C26 C21 N1 121.0(2) . . ?
C22 C21 N1 118.8(2) . . ?
C23 C22 C21 118.4(2) . . ?
C23 C22 C27 120.7(2) . . ?
C21 C22 C27 120.9(2) . . ?
C24 C23 C22 121.6(3) . . ?
C23 C24 C25 119.7(3) . . ?
C24 C25 C26 121.5(3) . . ?
C25 C26 C21 118.6(2) . . ?
C25 C26 C30 119.0(2) . . ?
C21 C26 C30 122.5(2) . . ?
C22 C27 C29 113.3(2) . . ?
C22 C27 C28 112.1(2) . . ?
C29 C27 C28 109.5(2) . . ?
C26 C30 C31 111.0(2) . . ?
C26 C30 C32 112.5(2) . . ?
C31 C30 C32 108.9(2) . . ?
N4A C33 N4 32.2(2) . . ?
N4A C33 C34 122.8(3) . . ?
N4 C33 C34 125.3(3) . . ?
O2 C34 C33 114.9(3) . . ?
N5 C36 C37 124.7(2) . . ?
N5 C36 C40 121.3(2) . . ?
C37 C36 C40 114.0(2) . . ?
C38 C37 C36 130.5(2) . . ?
N6 C38 C37 124.7(2) . . ?
N6 C38 C39 120.7(2) . . ?
C37 C38 C39 114.6(2) . . ?
C42 C41 C46 120.1(2) . . ?
C42 C41 N5 121.5(2) . . ?
C46 C41 N5 118.4(2) . . ?
C43 C42 C41 118.5(2) . . ?
C43 C42 C47 118.7(2) . . ?
C41 C42 C47 122.8(2) . . ?
C44 C43 C42 121.5(2) . . ?
C43 C44 C45 119.3(2) . . ?
C44 C45 C46 121.5(2) . . ?
C45 C46 C41 118.9(2) . . ?
C45 C46 C50 119.8(2) . . ?
C41 C46 C50 121.3(2) . . ?
C42 C47 C49 111.0(2) . . ?
C42 C47 C48 112.2(2) . . ?
C49 C47 C48 108.6(2) . . ?
C52 C50 C46 111.3(2) . . ?
C52 C50 C51 109.4(2) . . ?
C46 C50 C51 113.2(2) . . ?
C54 C53 C58 120.3(2) . . ?
C54 C53 N6 121.1(2) . . ?
C58 C53 N6 118.6(2) . . ?
C55 C54 C53 118.7(2) . . ?
C55 C54 C62 119.9(2) . . ?
C53 C54 C62 121.4(2) . . ?
C56 C55 C54 121.3(3) . . ?
C57 C56 C55 120.1(3) . . ?
C56 C57 C58 121.0(3) . . ?
C57 C58 C53 118.5(2) . . ?
C57 C58 C59 120.8(2) . . ?
C53 C58 C59 120.7(2) . . ?
C58 C59 C60 112.0(2) . . ?
C58 C59 C61 112.7(2) . . ?
C60 C59 C61 109.2(2) . . ?
C64 C62 C54 110.2(2) . . ?
C64 C62 C63 107.8(2) . . ?
C54 C62 C63 113.6(2) . . ?
C66 C65 C70 120.0 . . ?
C66 C65 C71 120.1(2) . . ?
C70 C65 C71 119.8(2) . . ?
C65 C66 C67 120.0 . . ?
C68 C67 C66 120.0 . . ?
C67 C68 C69 120.0 . . ?
C68 C69 C70 120.0 . . ?
C69 C70 C65 120.0 . . ?
C66A C65A C70A 120.0 . . ?
C66A C65A C71A 120.3(2) . . ?
C70A C65A C71A 119.7(2) . . ?
C65A C66A C67A 120.0 . . ?
C68A C67A C66A 120.0 . . ?
C69A C68A C67A 120.0 . . ?
C70A C69A C68A 120.0 . . ?
C69A C70A C65A 120.0 . . ?

loop_
_geom_bond_atom_site_label_1
_geom_bond_atom_site_label_2
_geom_bond_distance
_geom_bond_site_symmetry_2
_geom_bond_publ_flag
Mg1 N3 2.130(4) 2_665 ?
Mg1 N3A 2.138(5) . ?
Mg1 N1 2.142(2) . ?
Mg1 N3A 2.142(5) 2_665 ?
Mg1 N3 2.147(4) . ?
Mg1 N2 2.155(2) . ?
Mg1 O1 2.336(2) . ?
Mg1 Mg1 3.2387(15) 2_665 ?
Mg2 N4A 2.090(4) . ?
Mg2 N4 2.100(4) 2_766 ?
Mg2 N5 2.104(2) . ?
Mg2 N6 2.110(2) . ?
Mg2 N4 2.113(4) . ?
Mg2 N4A 2.149(4) 2_766 ?
Mg2 Mg2 3.1113(16) 2_766 ?
O1 C2 1.413(3) . ?
O1 C3 1.418(4) . ?
O2 C34 1.377(4) . ?
O2 C35 1.396(4) . ?
N3 C1 1.431(5) . ?
N3 Mg1 2.130(4) 2_665 ?
N2 C4 1.328(3) . ?
N2 C9 1.440(3) . ?
N1 C6 1.328(3) . ?
N1 C21 1.441(3) . ?
N4 C33 1.421(5) . ?
N4 Mg2 2.100(4) 2_766 ?
N5 C36 1.324(3) . ?
N5 C41 1.442(3) . ?
N6 C38 1.331(3) . ?
N6 C53 1.438(3) . ?
N3A C1 1.370(5) . ?
N3A Mg1 2.142(5) 2_665 ?
N4A C33 1.359(5) . ?
N4A Mg2 2.149(4) 2_766 ?
C1 C2 1.4844 . ?
C4 C5 1.400(4) . ?
C4 C7 1.524(4) . ?
C5 C6 1.397(4) . ?
C6 C8 1.529(3) . ?
C9 C10 1.407(4) . ?
C9 C14 1.409(4) . ?
C10 C11 1.406(4) . ?
C10 C18 1.518(4) . ?
C11 C12 1.371(4) . ?
C12 C13 1.380(4) . ?
C13 C14 1.392(4) . ?
C14 C15 1.523(4) . ?
C15 C17 1.532(4) . ?
C15 C16 1.532(5) . ?
C18 C19 1.519(5) . ?
C18 C20 1.540(5) . ?
C21 C26 1.410(3) . ?
C21 C22 1.416(4) . ?
C22 C23 1.394(4) . ?
C22 C27 1.519(4) . ?
C23 C24 1.371(4) . ?
C24 C25 1.383(4) . ?
C25 C26 1.388(4) . ?
C26 C30 1.520(4) . ?
C27 C29 1.526(4) . ?
C27 C28 1.532(4) . ?
C30 C31 1.528(4) . ?
C30 C32 1.534(4) . ?
C33 C34 1.440(5) . ?
C36 C37 1.406(4) . ?
C36 C40 1.517(3) . ?
C37 C38 1.401(3) . ?
C38 C39 1.528(3) . ?
C41 C42 1.408(3) . ?
C41 C46 1.412(3) . ?
C42 C43 1.399(4) . ?
C42 C47 1.519(4) . ?
C43 C44 1.379(4) . ?
C44 C45 1.384(4) . ?
C45 C46 1.385(4) . ?
C46 C50 1.525(3) . ?
C47 C49 1.525(4) . ?
C47 C48 1.538(4) . ?
C50 C52 1.522(4) . ?
C50 C51 1.529(4) . ?
C53 C54 1.407(3) . ?
C53 C58 1.418(3) . ?
C54 C55 1.388(4) . ?
C54 C62 1.518(4) . ?
C55 C56 1.383(4) . ?
C56 C57 1.377(4) . ?
C57 C58 1.397(4) . ?
C58 C59 1.517(4) . ?
C59 C60 1.527(4) . ?
C59 C61 1.535(4) . ?
C62 C64 1.514(4) . ?
C62 C63 1.545(4) . ?
C65 C66 1.3900 . ?
C65 C70 1.3900 . ?
C65 C71 1.444(4) . ?
C66 C67 1.3900 . ?
C67 C68 1.3900 . ?
C68 C69 1.3900 . ?
C69 C70 1.3900 . ?
C65A C66A 1.3900 . ?
C65A C70A 1.3900 . ?
C65A C71A 1.438(5) . ?
C66A C67A 1.3900 . ?
C67A C68A 1.3900 . ?
C68A C69A 1.3900 . ?
C69A C70A 1.3900 . ?
